data_2210517
loop_
_publ_author_name
'Chen, Peng-Gang'
'Gao, Shan'
'Ng, Seik Weng'

_publ_section_title
;
 Tetraaquabis(3,5-dinitrobenzoato-\k<i>O</i>)nickel(II) tetrahydrate
;
_journal_coeditor_code BT2178
_journal_issue 10
_journal_name_full 'Acta Crystallographica Section E'
_journal_page_first m2623
_journal_page_last m2624
_journal_paper_doi 10.1107/S1600536806037068
_journal_volume 62
_journal_year 2006
_chemical_formula_iupac '[Ni (C7 H3 N2 O6)2 (H2 O)4], 4H2 O'
_chemical_formula_moiety 'C14 H14 N4 Ni O16, 4H2 O'
_chemical_formula_sum 'C14 H22 N4 Ni O20'
_chemical_formula_weight 625.07
_chemical_name_systematic
;
Tetraaquabis(3,5-dinitrobenzoate-\k<i>O</i>)nickel(II) tetrahydrate
;
_space_group_IT_number 2
_symmetry_cell_setting triclinic
_symmetry_space_group_name_Hall '-P 1'
_symmetry_space_group_name_H-M 'P -1'
_atom_sites_solution_hydrogens geom
_atom_sites_solution_primary direct
_atom_sites_solution_secondary difmap
_audit_creation_method SHELXL-97
_cell_angle_alpha 103.1990(10)
_cell_angle_beta 98.2670(10)
_cell_angle_gamma 92.6720(10)
_cell_formula_units_Z 2
_cell_length_a 7.1835(2)
_cell_length_b 11.7581(3)
_cell_length_c 15.0077(4)
_cell_measurement_reflns_used 10360
_cell_measurement_temperature 295(2)
_cell_measurement_theta_max 27.5
_cell_measurement_theta_min 3.0
_cell_volume 1217.14(6)
_computing_cell_refinement RAPID-AUTO
_computing_data_collection 'RAPID-AUTO (Rigaku Corporation, 1998)'
_computing_data_reduction 'CrystalStructure (Rigaku/MSC, 2002)'
_computing_molecular_graphics 'X-SEED (Barbour, 2001)'
_computing_publication_material SHELXL97
_computing_structure_refinement 'SHELXL97 (Sheldrick, 1997)'
_computing_structure_solution
;atomic coordinates taken from the isostructural Co analog
(Tahir <i>et al.</i>,  1996)'
;
_diffrn_ambient_temperature 295(2)
_diffrn_measured_fraction_theta_full 0.99
_diffrn_measured_fraction_theta_max 0.99
_diffrn_measurement_device_type 'Rigaku R-AXIS RAPID IP'
_diffrn_measurement_method \w
_diffrn_radiation_monochromator graphite
_diffrn_radiation_source 'fine-focus sealed tube'
_diffrn_radiation_type MoK\a
_diffrn_radiation_wavelength 0.71073
_diffrn_reflns_av_R_equivalents 0.024
_diffrn_reflns_av_sigmaI/netI 0.030
_diffrn_reflns_limit_h_max 9
_diffrn_reflns_limit_h_min -9
_diffrn_reflns_limit_k_max 13
_diffrn_reflns_limit_k_min -15
_diffrn_reflns_limit_l_max 19
_diffrn_reflns_limit_l_min -19
_diffrn_reflns_number 12071
_diffrn_reflns_theta_full 27.5
_diffrn_reflns_theta_max 27.5
_diffrn_reflns_theta_min 3.0
_diffrn_standards_decay_% 0
_diffrn_standards_interval_count 0
_diffrn_standards_interval_time 0
_diffrn_standards_number 0
_exptl_absorpt_coefficient_mu 0.899
_exptl_absorpt_correction_T_max 0.855
_exptl_absorpt_correction_T_min 0.519
_exptl_absorpt_correction_type multi-scan
_exptl_absorpt_process_details '(ABSCOR; Higashi, 1995)'
_exptl_crystal_colour Green
_exptl_crystal_density_diffrn 1.706
_exptl_crystal_density_method 'not measured'
_exptl_crystal_description Prism
_exptl_crystal_F_000 644
_exptl_crystal_size_max 0.36
_exptl_crystal_size_mid 0.25
_exptl_crystal_size_min 0.18
_refine_diff_density_max 0.36
_refine_diff_density_min -0.67
_refine_ls_extinction_method none
_refine_ls_goodness_of_fit_ref 1.06
_refine_ls_hydrogen_treatment mixed
_refine_ls_matrix_type full
_refine_ls_number_parameters 416
_refine_ls_number_reflns 5527
_refine_ls_number_restraints 24
_refine_ls_restrained_S_all 1.05
_refine_ls_R_factor_all 0.038
_refine_ls_R_factor_gt 0.033
_refine_ls_shift/su_max 0.001
_refine_ls_shift/su_mean 0.000
_refine_ls_structure_factor_coef Fsqd
_refine_ls_weighting_details 'calc w=1/[\s^2^(Fo^2^)+(0.0623P)^2^+0.1168P] where P=(Fo^2^+2Fc^2^)/3'
_refine_ls_weighting_scheme calc
_refine_ls_wR_factor_gt 0.088
_refine_ls_wR_factor_ref 0.097
_reflns_number_gt 4813
_reflns_number_total 5527
_reflns_threshold_expression I>2\s(I)
_cod_data_source_file bt2178.cif
_cod_data_source_block I
_cod_original_cell_volume 1217.15(6)
_cod_database_code 2210517
_cod_database_fobs_code 2210517

loop_
_symmetry_equiv_pos_as_xyz
'x, y, z'
'-x, -y, -z'

loop_
_atom_site_type_symbol
_atom_site_label
_atom_site_fract_x
_atom_site_fract_y
_atom_site_fract_z
_atom_site_U_iso_or_equiv
_atom_site_adp_type
_atom_site_calc_flag
_atom_site_refinement_flags
_atom_site_occupancy
Ni Ni1 0.23406(3) 0.247900(10) 0.495760(10) 0.02768(8) Uani d . 1
O O1 0.1338(2) 0.22680(10) 0.61060(10) 0.0360(3) Uani d . 1
O O2 0.0842(2) 0.40830(10) 0.68400(10) 0.0489(3) Uani d . 1
O O3 -0.1820(2) 0.44100(10) 0.97700(10) 0.0496(3) Uani d . 1
O O4 -0.0643(3) 0.3306(2) 1.06340(10) 0.0745(5) Uani d . 1
O O5 0.0011(2) -0.07310(10) 0.88780(10) 0.0605(4) Uani d . 1
O O6 0.1363(3) -0.08620(10) 0.76650(10) 0.0610(4) Uani d . 1
O O7 0.3405(2) 0.27140(10) 0.38340(10) 0.0388(3) Uani d . 1
O O8 0.3174(2) 0.09100(10) 0.29110(10) 0.0503(4) Uani d . 1
O O9 0.3708(2) 0.06250(10) -0.03750(10) 0.0506(3) Uani d . 1
O O10 0.5468(3) 0.1964(2) -0.06870(10) 0.0695(5) Uani d . 1
O O11 0.5738(2) 0.58910(10) 0.13530(10) 0.0585(4) Uani d . 1
O O12 0.4297(3) 0.60940(10) 0.25400(10) 0.0615(4) Uani d . 1
O O1w 0.3133(2) 0.42290(10) 0.55460(10) 0.0376(3) Uani d D 1
O O2w -0.0318(2) 0.28070(10) 0.43610(10) 0.0439(3) Uani d D 1
O O3w 0.1527(2) 0.07280(10) 0.43800(10) 0.0382(3) Uani d D 1
O O4w 0.4999(2) 0.21060(10) 0.55350(10) 0.0395(3) Uani d D 1
O O5w 0.2489(2) 0.58210(10) 0.44700(10) 0.0437(3) Uani d D 1
O O6w -0.0742(3) 0.3489(2) 0.27360(10) 0.0780(6) Uani d D 1
O O7w 0.2781(2) -0.07040(10) 0.55670(10) 0.0429(3) Uani d D 1
O O8w 0.5127(3) 0.1119(2) 0.70930(10) 0.0627(4) Uani d D 1
N N1 -0.1012(2) 0.35580(10) 0.98870(10) 0.0434(3) Uani d . 1
N N2 0.0578(2) -0.03210(10) 0.82760(10) 0.0437(4) Uani d . 1
N N3 0.4578(2) 0.15890(10) -0.01680(10) 0.0395(3) Uani d . 1
N N4 0.4913(2) 0.54980(10) 0.18890(10) 0.0403(3) Uani d . 1
C C1 0.0908(2) 0.30080(10) 0.67780(10) 0.0310(3) Uani d . 1
C C2 0.0446(2) 0.25240(10) 0.75770(10) 0.0282(3) Uani d . 1
C C3 -0.0111(2) 0.32500(10) 0.83430(10) 0.0311(3) Uani d . 1
C C4 -0.0433(2) 0.27730(10) 0.90750(10) 0.0334(3) Uani d . 1
C C5 -0.0227(2) 0.1617(2) 0.90840(10) 0.0354(3) Uani d . 1
C C6 0.0304(2) 0.09270(10) 0.83070(10) 0.0317(3) Uani d . 1
C C7 0.0643(2) 0.13450(10) 0.75510(10) 0.0297(3) Uani d . 1
C C8 0.3498(2) 0.19990(10) 0.30830(10) 0.0336(3) Uani d . 1
C C9 0.3979(2) 0.25310(10) 0.23100(10) 0.0312(3) Uani d . 1
C C10 0.4108(2) 0.18170(10) 0.14460(10) 0.0329(3) Uani d . 1
C C11 0.4511(2) 0.23420(10) 0.07520(10) 0.0327(3) Uani d . 1
C C12 0.4806(2) 0.3538(2) 0.08710(10) 0.0341(3) Uani d . 1
C C13 0.4638(2) 0.42120(10) 0.17310(10) 0.0324(3) Uani d . 1
C C14 0.4230(2) 0.37470(10) 0.24540(10) 0.0316(3) Uani d . 1
H H3 -0.0265 0.4036 0.8364 0.037 Uiso calc R 1
H H5 -0.0435 0.1319 0.9588 0.042 Uiso calc R 1
H H7 0.0995 0.0850 0.7036 0.036 Uiso calc R 1
H H10 0.3928 0.1006 0.1337 0.040 Uiso calc R 1
H H12 0.5102 0.3870 0.0398 0.041 Uiso calc R 1
H H14 0.4125 0.4234 0.3025 0.038 Uiso calc R 1
H H1w1 0.249(3) 0.440(2) 0.5980(10) 0.070(10) Uiso d D 1
H H1w2 0.299(3) 0.471(2) 0.5200(10) 0.060(10) Uiso d D 1
H H2w1 -0.102(3) 0.321(2) 0.4700(10) 0.070(10) Uiso d D 1
H H2w2 -0.031(4) 0.306(2) 0.3870(10) 0.080(10) Uiso d D 1
H H3w1 0.208(3) 0.061(2) 0.3910(10) 0.060(10) Uiso d D 1
H H3w2 0.185(3) 0.026(2) 0.4710(10) 0.060(10) Uiso d D 1
H H4w1 0.567(3) 0.170(2) 0.5180(10) 0.060(10) Uiso d D 1
H H4w2 0.502(4) 0.183(2) 0.6020(10) 0.080(10) Uiso d D 1
H H5w1 0.173(3) 0.563(2) 0.3970(10) 0.080(10) Uiso d D 1
H H5w2 0.342(2) 0.624(2) 0.441(2) 0.070(10) Uiso d D 1
H H6w1 -0.063(4) 0.4170(10) 0.266(2) 0.080(10) Uiso d D 1
H H6w2 -0.066(5) 0.298(2) 0.2260(10) 0.100(10) Uiso d D 1
H H7w1 0.336(3) -0.028(2) 0.6070(10) 0.060(10) Uiso d D 1
H H7w2 0.187(2) -0.112(2) 0.566(2) 0.070(10) Uiso d D 1
H H8w1 0.567(4) 0.058(2) 0.730(2) 0.080(10) Uiso d D 1
H H8w2 0.501(5) 0.169(2) 0.754(2) 0.130(10) Uiso d D 1

loop_
_atom_site_aniso_label
_atom_site_aniso_U_11
_atom_site_aniso_U_22
_atom_site_aniso_U_33
_atom_site_aniso_U_12
_atom_site_aniso_U_13
_atom_site_aniso_U_23
Ni1 0.03920(10) 0.02650(10) 0.02060(10) 0.00400(10) 0.01130(10) 0.00780(10)
O1 0.0578(7) 0.0307(5) 0.0248(5) 0.0058(5) 0.0193(5) 0.0090(5)
O2 0.0900(10) 0.0301(6) 0.0352(6) 0.0131(6) 0.0268(7) 0.0137(5)
O3 0.0532(8) 0.0479(7) 0.0476(7) 0.0084(6) 0.0241(6) 0.0003(6)
O4 0.121(2) 0.0817(11) 0.0264(7) 0.0200(10) 0.0269(8) 0.0130(7)
O5 0.0880(10) 0.0475(8) 0.0504(8) -0.0134(7) 0.0034(7) 0.0296(7)
O6 0.1000(10) 0.0323(7) 0.0532(9) 0.0156(7) 0.0178(8) 0.0089(6)
O7 0.0601(8) 0.0349(6) 0.0251(5) 0.0014(5) 0.0185(5) 0.0083(5)
O8 0.0900(10) 0.0327(6) 0.0345(6) 0.0059(6) 0.0258(7) 0.0098(5)
O9 0.0647(9) 0.0462(7) 0.0343(6) 0.0045(6) 0.0022(6) -0.0005(6)
O10 0.0990(10) 0.0780(10) 0.0334(7) -0.0066(9) 0.0357(8) 0.0041(7)
O11 0.0710(10) 0.0517(8) 0.0586(9) -0.0129(7) 0.0109(7) 0.0275(7)
O12 0.0990(10) 0.0350(7) 0.0513(8) 0.0091(7) 0.0190(8) 0.0057(6)
O1w 0.0565(7) 0.0291(6) 0.0301(6) 0.0033(5) 0.0129(5) 0.0092(5)
O2w 0.0486(7) 0.0533(8) 0.0363(7) 0.0174(6) 0.0123(5) 0.0179(6)
O3w 0.0553(7) 0.0305(6) 0.0302(6) 0.0008(5) 0.0130(5) 0.0068(5)
O4w 0.0431(7) 0.0438(7) 0.0360(6) 0.0123(5) 0.0115(5) 0.0131(6)
O5w 0.0454(7) 0.0441(7) 0.0471(8) 0.0052(6) 0.0119(6) 0.0191(6)
O6w 0.146(2) 0.0491(9) 0.0406(8) 0.0260(10) 0.0100(10) 0.0135(8)
O7w 0.0458(7) 0.0412(7) 0.0433(7) 0.0024(5) 0.0146(6) 0.0091(6)
O8w 0.0810(10) 0.0670(10) 0.0463(8) 0.0298(9) 0.0138(8) 0.0179(8)
N1 0.0530(9) 0.0505(8) 0.0278(7) 0.0001(7) 0.0187(6) 0.0050(6)
N2 0.0600(10) 0.0313(7) 0.0394(8) -0.0041(6) -0.0008(7) 0.0153(7)
N3 0.0463(8) 0.0490(8) 0.0232(6) 0.0101(7) 0.0081(6) 0.0057(6)
N4 0.0505(9) 0.0344(7) 0.0352(7) -0.0010(6) 0.0001(6) 0.0118(6)
C1 0.0423(8) 0.0314(7) 0.0229(7) 0.0061(6) 0.0102(6) 0.0101(6)
C2 0.0351(8) 0.0303(7) 0.0217(6) 0.0038(6) 0.0086(5) 0.0087(6)
C3 0.0379(8) 0.0306(7) 0.0271(7) 0.0057(6) 0.0110(6) 0.0076(6)
C4 0.0376(8) 0.0397(8) 0.0240(7) 0.0027(6) 0.0116(6) 0.0060(6)
C5 0.0432(9) 0.0417(9) 0.0246(7) -0.0014(7) 0.0078(6) 0.0142(7)
C6 0.0382(8) 0.0298(7) 0.0284(7) -0.0005(6) 0.0046(6) 0.0108(6)
C7 0.0377(8) 0.0293(7) 0.0226(7) 0.0017(6) 0.0073(6) 0.0061(6)
C8 0.0444(9) 0.0342(8) 0.0260(7) 0.0068(6) 0.0127(6) 0.0102(7)
C9 0.0381(8) 0.0346(8) 0.0238(7) 0.0050(6) 0.0104(6) 0.0088(6)
C10 0.0406(8) 0.0332(8) 0.0264(7) 0.0048(6) 0.0106(6) 0.0064(6)
C11 0.0357(8) 0.0408(8) 0.0226(7) 0.0059(6) 0.0085(6) 0.0066(6)
C12 0.0374(8) 0.0430(9) 0.0255(7) 0.0019(6) 0.0092(6) 0.0133(7)
C13 0.0357(8) 0.0329(8) 0.0308(8) 0.0017(6) 0.0064(6) 0.0113(7)
C14 0.0385(8) 0.0336(8) 0.0236(7) 0.0043(6) 0.0084(6) 0.0060(6)

loop_
_atom_type_symbol
_atom_type_description
_atom_type_scat_dispersion_real
_atom_type_scat_dispersion_imag
_atom_type_scat_source
C C 0.0033 0.0016 'International Tables Vol C Tables 4.2.6.8 and 6.1.1.4'
H H 0.0000 0.0000 'International Tables Vol C Tables 4.2.6.8 and 6.1.1.4'
N N 0.0061 0.0033 'International Tables Vol C Tables 4.2.6.8 and 6.1.1.4'
O O 0.0106 0.0060 'International Tables Vol C Tables 4.2.6.8 and 6.1.1.4'
Ni Ni 0.3393 1.1124 'International Tables Vol C Tables 4.2.6.8 and 6.1.1.4'

loop_
_geom_angle_atom_site_label_1
_geom_angle_atom_site_label_2
_geom_angle_atom_site_label_3
_geom_angle
_geom_angle_publ_flag
O1 Ni1 O7 178.43(5) yes
O1 Ni1 O1w 91.82(5) yes
O1 Ni1 O2w 91.28(5) yes
O1 Ni1 O3w 87.58(5) yes
O1 Ni1 O4w 89.01(5) yes
O7 Ni1 O1w 87.07(5) yes
O7 Ni1 O2w 89.89(5) yes
O7 Ni1 O3w 93.54(5) yes
O7 Ni1 O4w 89.84(5) yes
O1w Ni1 O2w 93.38(5) no
O1w Ni1 O3w 179.36(4) no
O1w Ni1 O4w 88.07(5) no
O2w Ni1 O3w 86.40(5) no
O2w Ni1 O4w 178.51(4) no
O3w Ni1 O4w 92.15(5) no
C1 O1 Ni1 130.90(10) no
C8 O7 Ni1 130.20(10) no
O3 N1 O4 124.3(2) no
O3 N1 C4 118.20(10) no
O4 N1 C4 117.5(2) no
O6 N2 O5 124.7(2) no
O6 N2 C6 118.00(10) no
O5 N2 C6 117.3(2) no
O10 N3 O9 123.6(2) no
O10 N3 C11 118.5(2) no
O9 N3 C11 117.80(10) no
O12 N4 O11 124.5(2) no
O12 N4 C13 117.90(10) no
O11 N4 C13 117.6(2) no
O2 C1 O1 126.30(10) no
O2 C1 C2 118.30(10) no
O1 C1 C2 115.40(10) no
C3 C2 C7 120.20(10) no
C3 C2 C1 120.60(10) no
C7 C2 C1 119.20(10) no
C4 C3 C2 118.30(10) no
C5 C4 C3 123.40(10) no
C5 C4 N1 118.90(10) no
C3 C4 N1 117.60(10) no
C6 C5 C4 116.30(10) no
C5 C6 C7 123.2(2) no
C5 C6 N2 119.00(10) no
C7 C6 N2 117.7(2) no
C6 C7 C2 118.60(10) no
O8 C8 O7 126.50(10) no
O8 C8 C9 117.90(10) no
O7 C8 C9 115.60(10) no
C10 C9 C14 119.90(10) no
C10 C9 C8 120.40(10) no
C14 C9 C8 119.70(10) no
C11 C10 C9 118.50(10) no
C12 C11 C10 123.50(10) no
C12 C11 N3 118.20(10) no
C10 C11 N3 118.30(10) no
C13 C12 C11 116.20(10) no
C12 C13 C14 123.4(2) no
C12 C13 N4 118.30(10) no
C14 C13 N4 118.40(10) no
C13 C14 C9 118.60(10) no
Ni1 O1w H1w1 104(2) no
Ni1 O1w H1w2 118(2) no
H1w1 O1w H1w2 110.0(10) no
Ni1 O2w H2w1 119(2) no
Ni1 O2w H2w2 114(2) no
H2w1 O2w H2w2 109.0(10) no
Ni1 O3w H3w1 101(2) no
Ni1 O3w H3w2 116(2) no
H3w1 O3w H3w2 110.0(10) no
Ni1 O4w H4w1 118(2) no
Ni1 O4w H4w2 115(2) no
H4w1 O4w H4w2 108.0(10) no
H5w1 O5w H5w2 110(2) no
H6w1 O6w H6w2 112(2) no
H7w1 O7w H7w2 111(2) no
H8w1 O8w H8w2 110(2) no
C4 C3 H3 120.9 no
C2 C3 H3 120.9 no
C6 C5 H5 121.9 no
C4 C5 H5 121.9 no
C6 C7 H7 120.7 no
C2 C7 H7 120.7 no
C11 C10 H10 120.8 no
C9 C10 H10 120.8 no
C13 C12 H12 121.9 no
C11 C12 H12 121.9 no
C13 C14 H14 120.7 no
C9 C14 H14 120.7 no

loop_
_geom_bond_atom_site_label_1
_geom_bond_atom_site_label_2
_geom_bond_distance
_geom_bond_publ_flag
Ni1 O1 2.0220(10) yes
Ni1 O7 2.0170(10) yes
Ni1 O1w 2.0630(10) yes
Ni1 O2w 2.0810(10) yes
Ni1 O3w 2.0640(10) yes
Ni1 O4w 2.0900(10) yes
O1 C1 1.257(2) no
O2 C1 1.250(2) no
O3 N1 1.216(2) no
O4 N1 1.220(2) no
O5 N2 1.225(2) no
O6 N2 1.217(2) no
O7 C8 1.255(2) no
O8 C8 1.251(2) no
O9 N3 1.220(2) no
O10 N3 1.218(2) no
O11 N4 1.223(2) no
O12 N4 1.217(2) no
N1 C4 1.475(2) no
N2 C6 1.481(2) no
N3 C11 1.470(2) no
N4 C13 1.474(2) no
C1 C2 1.510(2) no
C2 C3 1.388(2) no
C2 C7 1.391(2) no
C3 C4 1.385(2) no
C4 C5 1.378(2) no
C5 C6 1.375(2) no
C6 C7 1.382(2) no
C8 C9 1.511(2) no
C9 C10 1.393(2) no
C9 C14 1.395(2) no
C10 C11 1.383(2) no
C11 C12 1.378(2) no
C12 C13 1.377(2) no
C13 C14 1.382(2) no
O1w H1w1 0.850(10) no
O1w H1w2 0.850(10) no
O2w H2w1 0.850(10) no
O2w H2w2 0.850(10) no
O3w H3w1 0.850(10) no
O3w H3w2 0.850(10) no
O4w H4w1 0.850(10) no
O4w H4w2 0.850(10) no
O5w H5w1 0.840(10) no
O5w H5w2 0.840(10) no
O6w H6w1 0.840(10) no
O6w H6w2 0.840(10) no
O7w H7w1 0.840(10) no
O7w H7w2 0.840(10) no
O8w H8w1 0.850(10) no
O8w H8w2 0.850(10) no
C3 H3 0.93 no
C5 H5 0.93 no
C7 H7 0.93 no
C10 H10 0.93 no
C12 H12 0.93 no
C14 H14 0.93 no

loop_
_geom_hbond_atom_site_label_D
_geom_hbond_atom_site_label_H
_geom_hbond_atom_site_label_A
_geom_hbond_site_symmetry_A
_geom_hbond_distance_DH
_geom_hbond_distance_HA
_geom_hbond_distance_DA
_geom_hbond_angle_DHA
_geom_hbond_publ_flag
O1w H1w1 O2 . 0.850(10) 1.960(10) 2.749(2) 156(2) yes
O1w H1w2 O5w . 0.850(10) 1.910(10) 2.752(2) 175(2) yes
O2w H2w1 O5w 2_566 0.850(10) 1.95(9) 2.801(2) 177(3) yes
O2w H2w2 O6w . 0.850(10) 1.880(10) 2.718(2) 170(3) yes
O3w H3w1 O8 . 0.850(10) 1.880(10) 2.692(2) 159(2) yes
O3w H3w2 O7w . 0.850(10) 1.960(10) 2.806(2) 174(2) yes
O4w H4w1 O7w 2_656 0.850(10) 1.930(10) 2.784(2) 175(2) yes
O4w H4w2 O8w . 0.850(10) 1.980(10) 2.830(2) 177(2) yes
O5w H5w1 O2 2_566 0.840(10) 2.14(2) 2.894(2) 148(3) yes
O5w H5w2 O4w 2_666 0.840(10) 2.180(10) 2.967(2) 155(2) yes
O6w H6w1 O2 2_566 0.840(10) 2.04(2) 2.786(2) 148(2) yes
O7w H7w2 O2w 2_556 0.840(10) 2.230(10) 3.004(2) 154(2) yes
O7w H7w1 O8w . 0.840(10) 2.180(10) 2.999(2) 163(2) yes
O8w H8w1 O8 2_656 0.850(10) 1.960(10) 2.729(2) 151(2) yes

loop_
_geom_torsion_atom_site_label_1
_geom_torsion_atom_site_label_2
_geom_torsion_atom_site_label_3
_geom_torsion_atom_site_label_4
_geom_torsion
_geom_torsion_publ_flag
O1w Ni1 O1 C1 17.2(2) no
O3w Ni1 O1 C1 -162.6(2) no
O2w Ni1 O1 C1 -76.2(2) no
O4w Ni1 O1 C1 105.2(2) no
O1w Ni1 O7 C8 179.6(2) no
O3w Ni1 O7 C8 -0.6(2) no
O2w Ni1 O7 C8 -87.0(2) no
O4w Ni1 O7 C8 91.5(2) no
Ni1 O1 C1 O2 7.4(3) no
Ni1 O1 C1 C2 -172.10(10) no
O2 C1 C2 C3 2.6(2) no
O1 C1 C2 C3 -177.80(10) no
O2 C1 C2 C7 -175.4(2) no
O1 C1 C2 C7 4.2(2) no
C7 C2 C3 C4 0.9(2) no
C1 C2 C3 C4 -177.10(10) no
C2 C3 C4 C5 0.1(2) no
C2 C3 C4 N1 179.60(10) no
O3 N1 C4 C5 -154.4(2) no
O4 N1 C4 C5 25.7(2) no
O3 N1 C4 C3 26.0(2) no
O4 N1 C4 C3 -153.9(2) no
C3 C4 C5 C6 -0.9(2) no
N1 C4 C5 C6 179.6(2) no
C4 C5 C6 C7 0.7(2) no
C4 C5 C6 N2 179.1(2) no
O6 N2 C6 C5 -167.2(2) no
O5 N2 C6 C5 12.2(2) no
O6 N2 C6 C7 11.3(2) no
O5 N2 C6 C7 -169.3(2) no
C5 C6 C7 C2 0.3(2) no
N2 C6 C7 C2 -178.20(10) no
C3 C2 C7 C6 -1.1(2) no
C1 C2 C7 C6 176.90(10) no
Ni1 O7 C8 O8 -11.0(3) no
Ni1 O7 C8 C9 166.60(10) no
O8 C8 C9 C10 -1.9(2) no
O7 C8 C9 C10 -179.6(2) no
O8 C8 C9 C14 175.9(2) no
O7 C8 C9 C14 -1.9(2) no
C14 C9 C10 C11 0.8(2) no
C8 C9 C10 C11 178.60(10) no
C9 C10 C11 C12 0.5(2) no
C9 C10 C11 N3 -177.80(10) no
O10 N3 C11 C12 23.9(2) no
O9 N3 C11 C12 -154.9(2) no
O10 N3 C11 C10 -157.7(2) no
O9 N3 C11 C10 23.6(2) no
C10 C11 C12 C13 -1.4(2) no
N3 C11 C12 C13 176.90(10) no
C11 C12 C13 C14 1.1(2) no
C11 C12 C13 N4 -179.10(10) no
O12 N4 C13 C12 161.2(2) no
O11 N4 C13 C12 -18.5(2) no
O12 N4 C13 C14 -19.0(2) no
O11 N4 C13 C14 161.3(2) no
C12 C13 C14 C9 0.2(3) no
N4 C13 C14 C9 -179.6(2) no
C10 C9 C14 C13 -1.2(2) no
C8 C9 C14 C13 -178.9(2) no
